data_7024675
loop_
_publ_author_name
'Chen, Yanhui'
'Peng, Ying'
'Chen, Pingping'
'Zhao, Jinfeng'
'Liu, Litao'
'Li, Yang'
'Chen, Shuoyi'
'Qu, Jingping'

_publ_section_title
;
 Insertion reactions of CS2, COS, and PhNCS at thiolate-bridged diiron
 centers.
;
_journal_issue 12
_journal_name_full 'Dalton transactions (Cambridge, England : 2003)'
_journal_page_first 3020
_journal_page_last 3025
_journal_paper_doi 10.1039/b920144k
_journal_volume 39
_journal_year 2010
_chemical_formula_sum 'C15 H25 Fe N0 S4'
_chemical_formula_weight 389.44
_chemical_name_systematic
;
?
;
_space_group_IT_number 14
_symmetry_cell_setting monoclinic
_symmetry_space_group_name_Hall '-P 2yn'
_symmetry_space_group_name_H-M 'P 1 21/n 1'
_atom_sites_solution_hydrogens geom
_atom_sites_solution_primary direct
_atom_sites_solution_secondary difmap
_audit_creation_method SHELXL-97
_cell_angle_alpha 90.00
_cell_angle_beta 117.944(5)
_cell_angle_gamma 90.00
_cell_formula_units_Z 4
_cell_length_a 9.4688(8)
_cell_length_b 22.6674(18)
_cell_length_c 9.6535(7)
_cell_measurement_reflns_used 1392
_cell_measurement_temperature 273(2)
_cell_measurement_theta_max 24.8
_cell_measurement_theta_min 2.55
_cell_volume 1830.4(3)
_computing_cell_refinement 'Bruker SMART'
_computing_data_collection 'Bruker SMART'
_computing_data_reduction 'Bruker SMART'
_computing_molecular_graphics 'Bruker SHELXTL'
_computing_publication_material 'Bruker SHELXTL'
_computing_structure_refinement 'Bruker SHELXTL'
_computing_structure_solution 'Bruker SHELXTL'
_diffrn_ambient_temperature 273(2)
_diffrn_measured_fraction_theta_full 0.999
_diffrn_measured_fraction_theta_max 0.999
_diffrn_measurement_device_type 'CCD area detector'
_diffrn_measurement_method 'phi and omega scans'
_diffrn_radiation_monochromator graphite
_diffrn_radiation_source 'fine-focus sealed tube'
_diffrn_radiation_type MoK\a
_diffrn_radiation_wavelength 0.71073
_diffrn_reflns_av_R_equivalents 0.0710
_diffrn_reflns_av_sigmaI/netI 0.0991
_diffrn_reflns_limit_h_max 9
_diffrn_reflns_limit_h_min -11
_diffrn_reflns_limit_k_max 22
_diffrn_reflns_limit_k_min -27
_diffrn_reflns_limit_l_max 11
_diffrn_reflns_limit_l_min -11
_diffrn_reflns_number 7382
_diffrn_reflns_theta_full 25.24
_diffrn_reflns_theta_max 25.24
_diffrn_reflns_theta_min 2.55
_exptl_absorpt_coefficient_mu 1.269
_exptl_absorpt_correction_type none
_exptl_crystal_colour dark-brown
_exptl_crystal_density_diffrn 1.413
_exptl_crystal_density_method 'not measured'
_exptl_crystal_description block
_exptl_crystal_F_000 820
_exptl_crystal_size_max 0.34
_exptl_crystal_size_mid 0.26
_exptl_crystal_size_min 0.21
_refine_diff_density_max 0.864
_refine_diff_density_min -0.516
_refine_diff_density_rms 0.108
_refine_ls_extinction_method none
_refine_ls_goodness_of_fit_ref 1.015
_refine_ls_hydrogen_treatment constr
_refine_ls_matrix_type full
_refine_ls_number_parameters 181
_refine_ls_number_reflns 3317
_refine_ls_number_restraints 0
_refine_ls_restrained_S_all 1.015
_refine_ls_R_factor_all 0.1110
_refine_ls_R_factor_gt 0.0557
_refine_ls_shift/su_max 0.000
_refine_ls_shift/su_mean 0.000
_refine_ls_structure_factor_coef Fsqd
_refine_ls_weighting_details 'calc w=1/[\s^2^(Fo^2^)+(0.0535P)^2^+0.0000P] where P=(Fo^2^+2Fc^2^)/3'
_refine_ls_weighting_scheme calc
_refine_ls_wR_factor_gt 0.1182
_refine_ls_wR_factor_ref 0.1315
_reflns_number_gt 1998
_reflns_number_total 3317
_reflns_threshold_expression >2sigma(I)
_cod_data_source_file b920144k.txt
_cod_data_source_block 6
_cod_depositor_comments
;
The following automatic conversions were performed:

'_symmetry_cell_setting' value 'Monoclinic' changed to 'monoclinic'
according to /home/saulius/struct/CIF-dictionaries/cif_core.dic
dictionary named 'cif_core.dic' version 2.4.2 from 2011-04-26.

Automatic conversion script
Id: cif_fix_values 1891 2012-01-12 08:04:46Z andrius 
;
_cod_original_sg_symbol_H-M 'P2(1)/n '
_cod_database_code 7024675

loop_
_symmetry_equiv_pos_as_xyz
'x, y, z'
'-x+1/2, y+1/2, -z+1/2'
'-x, -y, -z'
'x-1/2, -y-1/2, z-1/2'

loop_
_atom_site_label
_atom_site_type_symbol
_atom_site_fract_x
_atom_site_fract_y
_atom_site_fract_z
_atom_site_U_iso_or_equiv
_atom_site_adp_type
_atom_site_occupancy
_atom_site_symmetry_multiplicity
_atom_site_calc_flag
_atom_site_refinement_flags
Fe1 Fe 0.82385(9) 0.09798(3) 0.71921(9) 0.0276(2) Uani 1 1 d .
S1 S 0.88325(17) 0.13623(6) 0.94860(16) 0.0347(4) Uani 1 1 d .
S2 S 1.07537(16) 0.09445(6) 0.74197(16) 0.0317(3) Uani 1 1 d .
S3 S 0.84618(17) 0.18127(5) 0.59964(16) 0.0325(4) Uani 1 1 d .
S4 S 1.17070(18) 0.19650(6) 0.60813(18) 0.0390(4) Uani 1 1 d .
C1 C 0.5865(6) 0.0834(2) 0.5489(6) 0.0278(12) Uani 1 1 d .
C2 C 0.6040(6) 0.0655(2) 0.6948(6) 0.0284(12) Uani 1 1 d .
C3 C 0.7191(6) 0.0185(2) 0.7515(6) 0.0296(13) Uani 1 1 d .
C4 C 0.7716(6) 0.0085(2) 0.6383(6) 0.0318(13) Uani 1 1 d .
C5 C 0.6926(6) 0.0491(2) 0.5123(6) 0.0281(12) Uani 1 1 d .
C6 C 0.4723(6) 0.1297(2) 0.4443(6) 0.0381(14) Uani 1 1 d .
H6A H 0.3712 0.1117 0.3768 0.057 Uiso 1 1 calc R
H6B H 0.5151 0.1476 0.3818 0.057 Uiso 1 1 calc R
H6C H 0.4576 0.1593 0.5075 0.057 Uiso 1 1 calc R
C7 C 0.5152(7) 0.0884(2) 0.7767(7) 0.0411(15) Uani 1 1 d .
H7A H 0.4189 0.0659 0.7450 0.062 Uiso 1 1 calc R
H7B H 0.4885 0.1291 0.7498 0.062 Uiso 1 1 calc R
H7C H 0.5809 0.0848 0.8880 0.062 Uiso 1 1 calc R
C8 C 0.7691(7) -0.0145(2) 0.9027(6) 0.0375(14) Uani 1 1 d .
H8A H 0.7020 -0.0485 0.8836 0.056 Uiso 1 1 calc R
H8B H 0.7588 0.0108 0.9772 0.056 Uiso 1 1 calc R
H8C H 0.8783 -0.0269 0.9438 0.056 Uiso 1 1 calc R
C9 C 0.8901(7) -0.0376(2) 0.6466(7) 0.0379(14) Uani 1 1 d .
H9A H 0.8350 -0.0738 0.6022 0.057 Uiso 1 1 calc R
H9B H 0.9674 -0.0439 0.7541 0.057 Uiso 1 1 calc R
H9C H 0.9435 -0.0242 0.5888 0.057 Uiso 1 1 calc R
C10 C 0.7080(7) 0.0523(2) 0.3666(6) 0.0413(15) Uani 1 1 d .
H10A H 0.6340 0.0253 0.2906 0.062 Uiso 1 1 calc R
H10B H 0.8150 0.0419 0.3894 0.062 Uiso 1 1 calc R
H10C H 0.6849 0.0917 0.3255 0.062 Uiso 1 1 calc R
C11 C 1.0544(7) 0.1860(3) 1.0185(7) 0.0462(16) Uani 1 1 d .
H11A H 1.1494 0.1640 1.0365 0.055 Uiso 1 1 calc R
H11B H 1.0357 0.2159 0.9398 0.055 Uiso 1 1 calc R
C12 C 1.0792(7) 0.2149(3) 1.1683(7) 0.0477(16) Uani 1 1 d .
H12A H 1.1694 0.2410 1.2048 0.072 Uiso 1 1 calc R
H12B H 1.0988 0.1852 1.2462 0.072 Uiso 1 1 calc R
H12C H 0.9854 0.2369 1.1498 0.072 Uiso 1 1 calc R
C13 C 1.0313(6) 0.1601(2) 0.6456(6) 0.0285(13) Uani 1 1 d .
C14 C 1.0660(7) 0.2627(2) 0.5083(6) 0.0405(15) Uani 1 1 d .
H14A H 1.1175 0.2787 0.4501 0.049 Uiso 1 1 calc R
H14B H 0.9574 0.2522 0.4331 0.049 Uiso 1 1 calc R
C15 C 1.0602(9) 0.3098(2) 0.6149(8) 0.061(2) Uani 1 1 d .
H15A H 1.0030 0.3434 0.5537 0.091 Uiso 1 1 calc R
H15B H 1.1671 0.3214 0.6881 0.091 Uiso 1 1 calc R
H15C H 1.0068 0.2949 0.6711 0.091 Uiso 1 1 calc R

loop_
_atom_site_aniso_label
_atom_site_aniso_U_11
_atom_site_aniso_U_22
_atom_site_aniso_U_33
_atom_site_aniso_U_23
_atom_site_aniso_U_13
_atom_site_aniso_U_12
Fe1 0.0283(4) 0.0234(4) 0.0332(4) 0.0008(3) 0.0163(3) -0.0001(3)
S1 0.0378(9) 0.0349(7) 0.0363(8) -0.0049(6) 0.0213(7) -0.0054(6)
S2 0.0310(8) 0.0289(7) 0.0377(8) 0.0036(6) 0.0182(6) 0.0036(6)
S3 0.0322(8) 0.0266(7) 0.0406(8) 0.0042(6) 0.0187(7) 0.0018(6)
S4 0.0376(9) 0.0361(8) 0.0508(9) 0.0067(7) 0.0271(7) -0.0019(7)
C1 0.022(3) 0.020(3) 0.041(3) 0.000(2) 0.014(2) 0.002(2)
C2 0.027(3) 0.025(3) 0.038(3) -0.003(2) 0.019(3) -0.004(2)
C3 0.032(3) 0.024(3) 0.033(3) 0.001(2) 0.016(3) -0.006(2)
C4 0.038(3) 0.020(3) 0.037(3) -0.004(2) 0.018(3) -0.004(2)
C5 0.028(3) 0.021(3) 0.034(3) -0.002(2) 0.014(2) -0.004(2)
C6 0.034(4) 0.038(3) 0.043(3) 0.002(3) 0.019(3) 0.001(3)
C7 0.038(4) 0.036(3) 0.057(4) -0.004(3) 0.028(3) -0.001(3)
C8 0.043(4) 0.032(3) 0.040(3) 0.001(3) 0.021(3) 0.002(3)
C9 0.037(3) 0.023(3) 0.052(4) 0.001(3) 0.020(3) 0.001(2)
C10 0.047(4) 0.039(3) 0.041(3) 0.000(3) 0.023(3) -0.001(3)
C11 0.048(4) 0.047(4) 0.046(4) -0.011(3) 0.024(3) -0.015(3)
C12 0.052(4) 0.047(4) 0.043(4) -0.010(3) 0.022(3) -0.016(3)
C13 0.037(3) 0.030(3) 0.025(3) -0.002(2) 0.019(3) -0.006(2)
C14 0.056(4) 0.036(3) 0.035(3) 0.003(3) 0.026(3) -0.008(3)
C15 0.107(6) 0.030(3) 0.066(4) -0.006(3) 0.058(4) -0.003(4)

loop_
_atom_type_symbol
_atom_type_description
_atom_type_scat_dispersion_real
_atom_type_scat_dispersion_imag
_atom_type_scat_source
C C 0.0033 0.0016 'International Tables Vol C Tables 4.2.6.8 and 6.1.1.4'
H H 0.0000 0.0000 'International Tables Vol C Tables 4.2.6.8 and 6.1.1.4'
N N 0.0061 0.0033 'International Tables Vol C Tables 4.2.6.8 and 6.1.1.4'
S S 0.1246 0.1234 'International Tables Vol C Tables 4.2.6.8 and 6.1.1.4'
Fe Fe 0.3463 0.8444 'International Tables Vol C Tables 4.2.6.8 and 6.1.1.4'

loop_
_geom_angle_atom_site_label_1
_geom_angle_atom_site_label_2
_geom_angle_atom_site_label_3
_geom_angle
C1 Fe1 C5 40.07(19)
C1 Fe1 C2 38.81(19)
C5 Fe1 C2 66.3(2)
C1 Fe1 C4 65.60(19)
C5 Fe1 C4 39.17(18)
C2 Fe1 C4 65.4(2)
C1 Fe1 C3 65.44(19)
C5 Fe1 C3 65.7(2)
C2 Fe1 C3 39.39(19)
C4 Fe1 C3 38.5(2)
C1 Fe1 S1 121.84(16)
C5 Fe1 S1 157.57(16)
C2 Fe1 S1 91.35(15)
C4 Fe1 S1 130.37(15)
C3 Fe1 S1 95.88(15)
C1 Fe1 S3 93.03(14)
C5 Fe1 S3 96.28(14)
C2 Fe1 S3 123.60(14)
C4 Fe1 S3 131.33(16)
C3 Fe1 S3 158.28(14)
S1 Fe1 S3 98.25(6)
C1 Fe1 S2 138.97(16)
C5 Fe1 S2 101.39(15)
C2 Fe1 S2 157.59(14)
C4 Fe1 S2 93.08(16)
C3 Fe1 S2 119.14(15)
S1 Fe1 S2 98.86(6)
S3 Fe1 S2 74.79(5)
C11 S1 Fe1 112.4(2)
C13 S2 Fe1 86.52(19)
C13 S3 Fe1 87.80(18)
C13 S4 C14 103.1(3)
C2 C1 C5 108.8(4)
C2 C1 C6 125.9(5)
C5 C1 C6 125.2(5)
C2 C1 Fe1 71.3(3)
C5 C1 Fe1 70.3(3)
C6 C1 Fe1 125.8(3)
C1 C2 C3 108.1(5)
C1 C2 C7 127.0(5)
C3 C2 C7 124.8(5)
C1 C2 Fe1 69.9(3)
C3 C2 Fe1 71.6(3)
C7 C2 Fe1 126.2(4)
C4 C3 C2 107.6(4)
C4 C3 C8 127.2(5)
C2 C3 C8 125.1(5)
C4 C3 Fe1 70.7(3)
C2 C3 Fe1 69.0(3)
C8 C3 Fe1 126.9(3)
C3 C4 C5 108.8(5)
C3 C4 C9 126.3(5)
C5 C4 C9 124.9(5)
C3 C4 Fe1 70.8(3)
C5 C4 Fe1 68.9(3)
C9 C4 Fe1 126.6(4)
C4 C5 C1 106.7(5)
C4 C5 C10 126.5(5)
C1 C5 C10 126.6(5)
C4 C5 Fe1 72.0(3)
C1 C5 Fe1 69.6(3)
C10 C5 Fe1 126.7(4)
C1 C6 H6A 109.5
C1 C6 H6B 109.5
H6A C6 H6B 109.5
C1 C6 H6C 109.5
H6A C6 H6C 109.5
H6B C6 H6C 109.5
C2 C7 H7A 109.5
C2 C7 H7B 109.5
H7A C7 H7B 109.5
C2 C7 H7C 109.5
H7A C7 H7C 109.5
H7B C7 H7C 109.5
C3 C8 H8A 109.5
C3 C8 H8B 109.5
H8A C8 H8B 109.5
C3 C8 H8C 109.5
H8A C8 H8C 109.5
H8B C8 H8C 109.5
C4 C9 H9A 109.5
C4 C9 H9B 109.5
H9A C9 H9B 109.5
C4 C9 H9C 109.5
H9A C9 H9C 109.5
H9B C9 H9C 109.5
C5 C10 H10A 109.5
C5 C10 H10B 109.5
H10A C10 H10B 109.5
C5 C10 H10C 109.5
H10A C10 H10C 109.5
H10B C10 H10C 109.5
C12 C11 S1 109.7(4)
C12 C11 H11A 109.7
S1 C11 H11A 109.7
C12 C11 H11B 109.7
S1 C11 H11B 109.7
H11A C11 H11B 108.2
C11 C12 H12A 109.5
C11 C12 H12B 109.5
H12A C12 H12B 109.5
C11 C12 H12C 109.5
H12A C12 H12C 109.5
H12B C12 H12C 109.5
S3 C13 S2 110.9(3)
S3 C13 S4 128.1(3)
S2 C13 S4 121.1(3)
C15 C14 S4 114.4(4)
C15 C14 H14A 108.7
S4 C14 H14A 108.7
C15 C14 H14B 108.7
S4 C14 H14B 108.7
H14A C14 H14B 107.6
C14 C15 H15A 109.5
C14 C15 H15B 109.5
H15A C15 H15B 109.5
C14 C15 H15C 109.5
H15A C15 H15C 109.5
H15B C15 H15C 109.5

loop_
_geom_bond_atom_site_label_1
_geom_bond_atom_site_label_2
_geom_bond_distance
Fe1 C1 2.097(5)
Fe1 C5 2.106(5)
Fe1 C2 2.114(5)
Fe1 C4 2.147(5)
Fe1 C3 2.149(5)
Fe1 S1 2.1919(16)
Fe1 S3 2.2738(15)
Fe1 S2 2.2883(16)
S1 C11 1.824(6)
S2 C13 1.699(5)
S3 C13 1.665(5)
S4 C13 1.733(5)
S4 C14 1.807(5)
C1 C2 1.399(7)
C1 C5 1.440(7)
C1 C6 1.506(7)
C2 C3 1.437(7)
C2 C7 1.492(7)
C3 C4 1.415(7)
C3 C8 1.506(7)
C4 C5 1.426(7)
C4 C9 1.506(7)
C5 C10 1.482(7)
C6 H6A 0.9600
C6 H6B 0.9600
C6 H6C 0.9600
C7 H7A 0.9600
C7 H7B 0.9600
C7 H7C 0.9600
C8 H8A 0.9600
C8 H8B 0.9600
C8 H8C 0.9600
C9 H9A 0.9600
C9 H9B 0.9600
C9 H9C 0.9600
C10 H10A 0.9600
C10 H10B 0.9600
C10 H10C 0.9600
C11 C12 1.503(8)
C11 H11A 0.9700
C11 H11B 0.9700
C12 H12A 0.9600
C12 H12B 0.9600
C12 H12C 0.9600
C14 C15 1.503(7)
C14 H14A 0.9700
C14 H14B 0.9700
C15 H15A 0.9600
C15 H15B 0.9600
C15 H15C 0.9600
